data_9017541
loop_
_publ_author_name
'Anderson, J. L.'
'Peterson, R. C.'
'Swaison, I. P.'

_publ_section_title
;
 Combined neutron powder and X-ray single-crystal diffraction refinement of the
 atomic structure and hydrogen bonding of goslarite (ZnSO4*7H2O)
 Note: Combined neutron powder X-ray refinement
;
_journal_name_full 'Mineralogical Magazine'
_journal_page_first 259
_journal_page_last 271
_journal_volume 69
_journal_year 2005
_chemical_compound_source Synthetic
_chemical_formula_sum 'H14 O11 S Zn'
_chemical_name_mineral Goslarite
_space_group_IT_number 19
_space_group_name_Hall 'P 2ac 2ab'
_space_group_name_H-M_alt 'P 21 21 21'
_symmetry_space_group_name_H-M 'P 21 21 21'
_cell_angle_alpha 90
_cell_angle_beta 90
_cell_angle_gamma 90
_cell_formula_units_Z 4
_cell_length_a 11.8176
_cell_length_b 12.0755
_cell_length_c 6.8270
_cell_volume 974.236
_database_code_amcsd 0020460
_exptl_crystal_density_diffrn 1.961
_cod_data_source_file inputs/fixed/downloads/18/18284.cif
_cod_data_source_block 18284
_cod_original_formula_sum 'Zn S O11 H14'
_cod_database_code 9017541

loop_
_space_group_symop_operation_xyz
x,y,z
-x,1/2+y,1/2-z
1/2+x,1/2-y,-z
1/2-x,-y,1/2+z

loop_
_atom_site_label
_atom_site_fract_x
_atom_site_fract_y
_atom_site_fract_z
_atom_site_U_iso_or_equiv
_atom_site_type_symbol
_atom_site_attached_hydrogens
Zn 0.42230 0.10600 0.04020 0.01900 Zn 0
S 0.72710 0.18290 0.49080 0.02000 S 0
O1 0.68440 0.07340 0.42410 0.03600 O 0
O2 0.85150 0.18590 0.48170 0.02900 O 0
O3 0.69000 0.20700 0.69600 0.03400 O 0
O4 0.67940 0.27250 0.35970 0.02300 O 0
Ow1 0.26090 0.17390 0.00270 0.02800 O 0
Ow2 0.47180 0.25130 0.19730 0.02000 O 0
Ow3 0.46900 0.17360 0.76810 0.02700 O 0
Ow4 0.58790 0.04730 0.07400 0.03100 O 0
Ow5 0.37420 0.95640 0.88830 0.02300 O 0
Ow6 0.36320 0.03520 0.30030 0.03100 O 0
Ow7 0.48900 0.43890 0.93460 0.03500 O 0
H13 0.22400 0.21100 0.11500 0.10800 H 0
H14 0.24100 0.21900 0.89300 0.10800 H 0
H22 0.42000 0.27400 0.28700 0.10800 H 0
H24 0.54700 0.25100 0.22400 0.10800 H 0
H32 0.41700 0.21200 0.68800 0.10800 H 0
H33 0.54200 0.18800 0.74600 0.10800 H 0
H41 0.63100 0.04800 0.20300 0.10800 H 0
H42 0.61100 0.03000 0.02100 0.10800 H 0
H54 0.35600 0.89900 0.97200 0.10800 H 0
H57 0.41300 0.91700 0.77700 0.10800 H 0
H65 0.29500 0.01700 0.32800 0.10800 H 0
H67 0.41100 0.96800 0.34900 0.10800 H 0
H71 0.58200 0.97700 0.57400 0.10800 H 0
H72 0.53700 0.86600 0.56000 0.10800 H 0

loop_
_cod_changelog_entry_id
_cod_changelog_entry_author
_cod_changelog_entry_date
_cod_changelog_entry_text
1
;cod-tools version 3.8.0
Id: cif_guess_AMCSD_atom_types 9581 2023-05-17 12:35:41Z saulius
;
2023-05-18T08:46:57+03:00
;Derived atom types and hydrogen counts
from atom names that follow the AMCSD naming convention
(Wat == water, O-H == hydroxyl).
;

loop_
_cod_related_entry_id
_cod_related_entry_database
_cod_related_entry_code
1 AMCSD 0020460
